data_6000677
loop_
_publ_author_name
'Hiraguchi, H.'
'Hashizume, H.'
'Sasaki, S.'
'Nakano, S.'
'Fukunaga, O.'

_publ_section_title
;
 Structure of a high-pressure polymorph of Mg~3~BN~3~ determined from
 X-ray powder data
;
_journal_issue 3
_journal_name_full 'Acta Crystallographica B'
_journal_page_first 478
_journal_page_last 483
_journal_paper_doi 10.1107/S0108768192013533
_journal_volume 49
_journal_year 1993
_chemical_formula_sum 'B3 Mg3 N'
_space_group_name_H-M_alt 'P m m m'
_cell_angle_alpha 90.000
_cell_angle_beta 90.000
_cell_angle_gamma 90.000
_cell_length_a 3.0933
_cell_length_b 3.1336
_cell_length_c 7.7005
_cell_volume 74.64
_cod_duplicate_entry 2100976
_cod_database_code 6000677

loop_
_atom_site_label
_atom_site_fract_x
_atom_site_fract_y
_atom_site_fract_z
? ? ? ?
